data_7243659
loop_
_publ_author_name
'Rai, Sunil K.'
'Baidya, Debjani'
'Nangia, Ashwini K.'

_publ_section_title
;
 Salts, solvates and hydrates of the multi-kinase inhibitor drug pazopanib
 with hydroxybenzoic acids
;
_journal_issue 35
_journal_name_full CrystEngComm
_journal_page_first 5994
_journal_page_last 6011
_journal_paper_doi 10.1039/D1CE00785H
_journal_volume 23
_journal_year 2021
_chemical_formula_moiety 'C21 H23 N7 O2 S'
_chemical_formula_sum 'C21 H23 N7 O2 S'
_chemical_formula_weight 437.52
_space_group_crystal_system triclinic
_space_group_IT_number 2
_space_group_name_Hall '-P 1'
_space_group_name_H-M_alt 'P -1'
_atom_sites_solution_hydrogens mixed
_audit_creation_date 2020-12-16
_audit_creation_method
;
Olex2 1.2
(compiled 2018.05.29 svn.r3508 for OlexSys, GUI svn.r5506)
;
_audit_update_record
;
2020-12-16 deposited with the CCDC.	2021-08-19 downloaded from the CCDC.
;
_cell_angle_alpha 70.641(2)
_cell_angle_beta 78.588(2)
_cell_angle_gamma 76.401(2)
_cell_formula_units_Z 2
_cell_length_a 7.3361(4)
_cell_length_b 11.8575(7)
_cell_length_c 12.8075(8)
_cell_measurement_reflns_used 9883
_cell_measurement_temperature 100(2)
_cell_measurement_theta_max 30.07
_cell_measurement_theta_min 2.86
_cell_volume 1012.86(10)
_computing_cell_refinement 'SAINT v8.37A (Bruker, 2015)'
_computing_data_reduction 'SAINT v8.37A (Bruker, 2015)'
_computing_molecular_graphics 'Olex2 (Dolomanov et al., 2009)'
_computing_publication_material 'Olex2 (Dolomanov et al., 2009)'
_computing_structure_refinement 'ShelXL (Sheldrick, 2015)'
_computing_structure_solution 'SHELXT 2014/5 (Sheldrick, 2014)'
_diffrn_ambient_temperature 99.95
_diffrn_measured_fraction_theta_full 0.997
_diffrn_measured_fraction_theta_max 0.995
_diffrn_measurement_device_type 'Bruker APEX-II CCD'
_diffrn_measurement_method '\f and \w scans'
_diffrn_radiation_type MoK\a
_diffrn_radiation_wavelength 0.71073
_diffrn_reflns_av_R_equivalents 0.0986
_diffrn_reflns_av_unetI/netI 0.0757
_diffrn_reflns_Laue_measured_fraction_full 0.997
_diffrn_reflns_Laue_measured_fraction_max 0.995
_diffrn_reflns_limit_h_max 10
_diffrn_reflns_limit_h_min -10
_diffrn_reflns_limit_k_max 16
_diffrn_reflns_limit_k_min -16
_diffrn_reflns_limit_l_max 18
_diffrn_reflns_limit_l_min -18
_diffrn_reflns_number 44513
_diffrn_reflns_point_group_measured_fraction_full 0.997
_diffrn_reflns_point_group_measured_fraction_max 0.995
_diffrn_reflns_theta_full 25.242
_diffrn_reflns_theta_max 30.518
_diffrn_reflns_theta_min 2.865
_diffrn_standards_number 0
_exptl_absorpt_coefficient_mu 0.195
_exptl_absorpt_correction_T_max 0.7461
_exptl_absorpt_correction_T_min 0.6773
_exptl_absorpt_correction_type none
_exptl_absorpt_process_details
;
SADABS-2016/2 (Bruker,2016/2) was used for absorption correction.
wR2(int) was 0.0995 before and 0.0750 after correction.
The Ratio of minimum to maximum transmission is 0.9078.
The \l/2 correction factor is Not present.
;
_exptl_crystal_colour white
_exptl_crystal_density_diffrn 1.435
_exptl_crystal_description PRISM
_exptl_crystal_F_000 460
_exptl_crystal_size_max 0.3
_exptl_crystal_size_mid 0.2
_exptl_crystal_size_min 0.1
_refine_diff_density_max 1.096
_refine_diff_density_min -0.633
_refine_diff_density_rms 0.101
_refine_ls_extinction_method none
_refine_ls_goodness_of_fit_ref 1.037
_refine_ls_hydrogen_treatment mixed
_refine_ls_matrix_type full
_refine_ls_number_parameters 292
_refine_ls_number_reflns 6154
_refine_ls_number_restraints 0
_refine_ls_restrained_S_all 1.037
_refine_ls_R_factor_all 0.1237
_refine_ls_R_factor_gt 0.0756
_refine_ls_shift/su_max 0.000
_refine_ls_shift/su_mean 0.000
_refine_ls_structure_factor_coef Fsqd
_refine_ls_weighting_details 'w=1/[\s^2^(Fo^2^)+(0.0743P)^2^+1.9870P] where P=(Fo^2^+2Fc^2^)/3'
_refine_ls_weighting_scheme calc
_refine_ls_wR_factor_gt 0.1675
_refine_ls_wR_factor_ref 0.1936
_reflns_Friedel_coverage 0.000
_reflns_number_gt 4144
_reflns_number_total 6154
_reflns_threshold_expression 'I > 2\s(I)'
_cod_data_source_file d1ce00785h2.cif
_cod_data_source_block PAZ
_cod_database_code 7243659
_shelx_shelxl_version_number 2018/1
_shelx_space_group_comment
;
The symmetry employed for this shelxl refinement is uniquely defined
by the following loop, which should always be used as a source of
symmetry information in preference to the above space-group names.
They are only intended as comments.
;
_shelx_estimated_absorpt_t_max 0.981
_shelx_estimated_absorpt_t_min 0.944
_olex2_refinement_description
;
1. Fixed Uiso
 At 1.2 times of:
  All C(H) groups
 At 1.5 times of:
  All C(H,H,H) groups
2.a Me refined with riding coordinates:
 C21(H21A,H21B,H21C), C10(H10A,H10B,H10C), C2(H2A,H2B,H2C), C1(H1A,H1B,H1C)
2.b Aromatic/amide H refined with riding coordinates:
 C20(H20), C16(H16), C17(H17), C13(H13), C12(H12), C8(H8), C6(H6A), C5(H5)
;
_olex2_submission_special_instructions 'No special instructions were received'

loop_
_space_group_symop_operation_xyz
'x, y, z'
'-x, -y, -z'

loop_
_atom_site_label
_atom_site_type_symbol
_atom_site_fract_x
_atom_site_fract_y
_atom_site_fract_z
_atom_site_U_iso_or_equiv
_atom_site_adp_type
_atom_site_occupancy
_atom_site_site_symmetry_order
_atom_site_calc_flag
_atom_site_refinement_flags_posn
_atom_site_refinement_flags_adp
_atom_site_refinement_flags_occupancy
_atom_site_disorder_assembly
_atom_site_disorder_group
S1 S 0.71122(9) 0.12771(6) -0.02274(6) 0.01798(17) Uani 1 1 d . . . . .
N7 N 0.7258(4) -0.0038(2) 0.0676(2) 0.0218(5) Uani 1 1 d . . . . .
O1 O 0.8960(3) 0.14005(19) -0.08348(17) 0.0211(4) Uani 1 1 d . . . . .
N1 N -0.3046(4) 1.0656(3) 0.4921(2) 0.0283(6) Uani 1 1 d . . . . .
O2 O 0.5600(3) 0.14507(19) -0.08634(18) 0.0215(4) Uani 1 1 d . . . . .
N4 N 0.1665(3) 0.5536(2) 0.2256(2) 0.0174(5) Uani 1 1 d . . . . .
N5 N -0.0756(3) 0.5748(2) 0.1151(2) 0.0185(5) Uani 1 1 d . . . . .
N6 N 0.2155(3) 0.4575(2) 0.0881(2) 0.0185(5) Uani 1 1 d . . . . .
N3 N 0.1167(3) 0.6387(2) 0.3680(2) 0.0220(5) Uani 1 1 d . . . . .
C20 C 0.4634(4) 0.3033(3) 0.0470(2) 0.0177(5) Uani 1 1 d . . . . .
H20 H 0.382546 0.290300 0.004193 0.021 Uiso 1 1 calc R . . . .
C14 C 0.1002(4) 0.5317(3) 0.1454(2) 0.0174(5) Uani 1 1 d . . . . .
C15 C 0.3984(4) 0.3914(3) 0.1026(2) 0.0173(5) Uani 1 1 d . . . . .
C11 C 0.0463(4) 0.6207(3) 0.2847(2) 0.0181(5) Uani 1 1 d . . . . .
C19 C 0.6443(4) 0.2345(3) 0.0533(2) 0.0175(5) Uani 1 1 d . . . . .
C16 C 0.5202(4) 0.4067(3) 0.1659(2) 0.0196(6) Uani 1 1 d . . . . .
H16 H 0.480852 0.466242 0.204372 0.023 Uiso 1 1 calc R . . . .
C18 C 0.7694(4) 0.2472(3) 0.1172(2) 0.0187(5) Uani 1 1 d . . . . .
C7 C 0.0147(4) 0.7241(3) 0.4256(3) 0.0205(6) Uani 1 1 d . . . . .
C17 C 0.7000(4) 0.3344(3) 0.1724(2) 0.0194(6) Uani 1 1 d . . . . .
H17 H 0.779284 0.345435 0.217234 0.023 Uiso 1 1 calc R . . . .
C13 C -0.1928(4) 0.6382(3) 0.1790(2) 0.0204(6) Uani 1 1 d . . . . .
H13 H -0.319692 0.667296 0.163366 0.024 Uiso 1 1 calc R . . . .
C12 C -0.1435(4) 0.6642(3) 0.2650(3) 0.0208(6) Uani 1 1 d . . . . .
H12 H -0.231817 0.708697 0.308606 0.025 Uiso 1 1 calc R . . . .
C9 C -0.1431(4) 0.9205(3) 0.4351(3) 0.0257(6) Uani 1 1 d . . . . .
C21 C 0.9657(4) 0.1748(3) 0.1281(3) 0.0235(6) Uani 1 1 d . . . . .
H21A H 0.992402 0.117626 0.084225 0.035 Uiso 1 1 calc R . . . .
H21B H 1.057083 0.229890 0.100515 0.035 Uiso 1 1 calc R . . . .
H21C H 0.975906 0.129540 0.206754 0.035 Uiso 1 1 calc R . . . .
C3 C -0.2911(4) 0.9743(3) 0.5861(3) 0.0266(7) Uani 1 1 d . . . . .
C8 C -0.0372(4) 0.8427(3) 0.3693(3) 0.0238(6) Uani 1 1 d . . . . .
H8 H -0.005746 0.873222 0.290735 0.029 Uiso 1 1 calc R . . . .
C6 C -0.0268(4) 0.6781(3) 0.5438(3) 0.0252(6) Uani 1 1 d . . . . .
H6A H 0.014331 0.594095 0.579385 0.030 Uiso 1 1 calc R . . . .
C4 C -0.1828(4) 0.8729(3) 0.5525(3) 0.0246(6) Uani 1 1 d . . . . .
C10 C 0.3095(4) 0.5801(3) 0.3899(3) 0.0292(7) Uani 1 1 d . . . . .
H10A H 0.339126 0.601612 0.451481 0.044 Uiso 1 1 calc R . . . .
H10B H 0.320851 0.491730 0.410237 0.044 Uiso 1 1 calc R . . . .
H10C H 0.398047 0.607747 0.322816 0.044 Uiso 1 1 calc R . . . .
C5 C -0.1239(4) 0.7507(3) 0.6078(3) 0.0280(7) Uani 1 1 d . . . . .
H5 H -0.150072 0.719101 0.686619 0.034 Uiso 1 1 calc R . . . .
C2 C -0.3800(5) 0.9829(3) 0.7006(3) 0.0330(8) Uani 1 1 d . . . . .
H2A H -0.349903 0.903585 0.756214 0.050 Uiso 1 1 calc R . . . .
H2B H -0.330371 1.043586 0.717883 0.050 Uiso 1 1 calc R . . . .
H2C H -0.517572 1.007038 0.702190 0.050 Uiso 1 1 calc R . . . .
C1 C -0.3994(5) 1.1890(3) 0.4824(3) 0.0339(8) Uani 1 1 d . . . . .
H1A H -0.387953 1.237802 0.403726 0.051 Uiso 1 1 calc R . . . .
H1B H -0.533449 1.190091 0.512024 0.051 Uiso 1 1 calc R . . . .
H1C H -0.341403 1.223136 0.524971 0.051 Uiso 1 1 calc R . . . .
N2 N -0.2168(4) 1.0389(3) 0.3959(2) 0.0277(6) Uani 1 1 d . . . . .
H6 H 0.171(5) 0.448(3) 0.042(3) 0.019(9) Uiso 1 1 d . . . . .
H7A H 0.631(6) -0.042(4) 0.074(4) 0.049(12) Uiso 1 1 d . . . . .
H7B H 0.841(7) -0.046(5) 0.062(4) 0.060(14) Uiso 1 1 d . . . . .

loop_
_atom_site_aniso_label
_atom_site_aniso_U_11
_atom_site_aniso_U_22
_atom_site_aniso_U_33
_atom_site_aniso_U_23
_atom_site_aniso_U_13
_atom_site_aniso_U_12
S1 0.0148(3) 0.0191(3) 0.0220(4) -0.0080(3) -0.0067(2) -0.0005(2)
N7 0.0161(11) 0.0184(12) 0.0299(14) -0.0051(11) -0.0075(10) -0.0009(9)
O1 0.0158(9) 0.0249(11) 0.0231(11) -0.0090(9) -0.0026(8) -0.0020(8)
N1 0.0233(12) 0.0321(15) 0.0344(16) -0.0164(13) -0.0041(11) -0.0045(11)
O2 0.0179(9) 0.0227(11) 0.0279(11) -0.0114(9) -0.0105(8) 0.0005(8)
N4 0.0170(10) 0.0206(12) 0.0165(11) -0.0076(10) -0.0052(9) -0.0012(8)
N5 0.0161(10) 0.0220(12) 0.0175(12) -0.0062(10) -0.0058(9) -0.0006(9)
N6 0.0169(11) 0.0230(13) 0.0190(12) -0.0113(11) -0.0081(9) 0.0018(9)
N3 0.0199(11) 0.0268(13) 0.0231(13) -0.0124(11) -0.0084(9) 0.0006(9)
C20 0.0155(11) 0.0213(14) 0.0185(13) -0.0067(12) -0.0061(10) -0.0033(10)
C14 0.0173(12) 0.0174(13) 0.0179(13) -0.0039(11) -0.0074(10) -0.0016(10)
C15 0.0155(11) 0.0192(13) 0.0154(13) -0.0031(11) -0.0056(10) -0.0001(10)
C11 0.0195(12) 0.0200(14) 0.0156(13) -0.0050(11) -0.0047(10) -0.0038(10)
C19 0.0163(12) 0.0188(13) 0.0198(13) -0.0067(12) -0.0059(10) -0.0034(10)
C16 0.0179(12) 0.0213(14) 0.0220(14) -0.0094(12) -0.0067(10) -0.0006(10)
C18 0.0168(12) 0.0197(13) 0.0199(14) -0.0036(12) -0.0079(10) -0.0027(10)
C7 0.0172(12) 0.0255(15) 0.0226(14) -0.0119(13) -0.0043(11) -0.0029(10)
C17 0.0186(12) 0.0211(14) 0.0208(14) -0.0065(12) -0.0097(10) -0.0015(10)
C13 0.0177(12) 0.0218(14) 0.0232(15) -0.0086(12) -0.0065(11) -0.0006(10)
C12 0.0188(12) 0.0238(15) 0.0214(14) -0.0105(12) -0.0038(11) -0.0008(10)
C9 0.0208(13) 0.0247(15) 0.0347(18) -0.0087(14) -0.0101(12) -0.0048(11)
C21 0.0185(13) 0.0268(15) 0.0274(16) -0.0087(13) -0.0119(11) -0.0001(11)
C3 0.0182(13) 0.0310(17) 0.0396(19) -0.0213(16) -0.0080(12) -0.0024(11)
C8 0.0227(14) 0.0272(16) 0.0250(15) -0.0099(13) -0.0062(11) -0.0059(11)
C6 0.0244(14) 0.0308(17) 0.0239(15) -0.0105(14) -0.0052(12) -0.0069(12)
C4 0.0196(13) 0.0357(18) 0.0247(15) -0.0148(14) -0.0038(11) -0.0081(12)
C10 0.0221(14) 0.0398(19) 0.0322(17) -0.0205(16) -0.0124(12) 0.0033(13)
C5 0.0258(15) 0.0371(18) 0.0255(16) -0.0134(15) -0.0054(12) -0.0064(13)
C2 0.0267(15) 0.0364(19) 0.040(2) -0.0186(17) -0.0078(14) -0.0001(13)
C1 0.0302(16) 0.0349(19) 0.044(2) -0.0203(17) -0.0055(15) -0.0072(14)
N2 0.0288(13) 0.0286(15) 0.0261(14) -0.0101(12) -0.0031(11) -0.0040(11)

loop_
_atom_type_symbol
_atom_type_description
_atom_type_scat_dispersion_real
_atom_type_scat_dispersion_imag
_atom_type_scat_source
C C 0.0033 0.0016 'International Tables Vol C Tables 4.2.6.8 and 6.1.1.4'
H H 0.0000 0.0000 'International Tables Vol C Tables 4.2.6.8 and 6.1.1.4'
N N 0.0061 0.0033 'International Tables Vol C Tables 4.2.6.8 and 6.1.1.4'
O O 0.0106 0.0060 'International Tables Vol C Tables 4.2.6.8 and 6.1.1.4'
S S 0.1246 0.1234 'International Tables Vol C Tables 4.2.6.8 and 6.1.1.4'

loop_
_geom_angle_atom_site_label_1
_geom_angle_atom_site_label_2
_geom_angle_atom_site_label_3
_geom_angle
_geom_angle_site_symmetry_1
_geom_angle_site_symmetry_3
_geom_angle_publ_flag
N7 S1 C19 106.40(14) . . ?
O1 S1 N7 108.38(13) . . ?
O1 S1 O2 117.41(13) . . ?
O1 S1 C19 108.21(12) . . ?
O2 S1 N7 108.76(13) . . ?
O2 S1 C19 107.15(12) . . ?
S1 N7 H7A 115(3) . . ?
S1 N7 H7B 111(3) . . ?
H7A N7 H7B 117(4) . . ?
C3 N1 C1 126.2(3) . . ?
C3 N1 N2 116.1(3) . . ?
N2 N1 C1 117.6(3) . . ?
C14 N4 C11 117.3(2) . . ?
C13 N5 C14 114.2(2) . . ?
C14 N6 C15 130.0(2) . . ?
C14 N6 H6 115(3) . . ?
C15 N6 H6 115(3) . . ?
C11 N3 C7 121.7(2) . . ?
C11 N3 C10 119.1(2) . . ?
C7 N3 C10 118.8(2) . . ?
C15 C20 H20 119.6 . . ?
C19 C20 H20 119.6 . . ?
C19 C20 C15 120.9(2) . . ?
N4 C14 N5 126.3(2) . . ?
N4 C14 N6 118.8(2) . . ?
N5 C14 N6 114.8(2) . . ?
C20 C15 N6 116.0(2) . . ?
C16 C15 N6 126.0(2) . . ?
C16 C15 C20 118.0(2) . . ?
N4 C11 N3 116.0(2) . . ?
N4 C11 C12 121.2(2) . . ?
N3 C11 C12 122.8(3) . . ?
C20 C19 S1 116.6(2) . . ?
C20 C19 C18 122.4(2) . . ?
C18 C19 S1 121.0(2) . . ?
C15 C16 H16 120.1 . . ?
C17 C16 C15 119.8(3) . . ?
C17 C16 H16 120.1 . . ?
C19 C18 C21 124.9(3) . . ?
C17 C18 C19 115.3(2) . . ?
C17 C18 C21 119.8(2) . . ?
C8 C7 N3 120.8(3) . . ?
C8 C7 C6 122.3(3) . . ?
C6 C7 N3 116.9(3) . . ?
C16 C17 H17 118.2 . . ?
C18 C17 C16 123.7(2) . . ?
C18 C17 H17 118.2 . . ?
N5 C13 H13 117.5 . . ?
N5 C13 C12 125.0(3) . . ?
C12 C13 H13 117.5 . . ?
C11 C12 H12 122.1 . . ?
C13 C12 C11 115.8(3) . . ?
C13 C12 H12 122.1 . . ?
C4 C9 C8 120.4(3) . . ?
N2 C9 C8 126.2(3) . . ?
N2 C9 C4 113.3(3) . . ?
C18 C21 H21A 109.5 . . ?
C18 C21 H21B 109.5 . . ?
C18 C21 H21C 109.5 . . ?
H21A C21 H21B 109.5 . . ?
H21A C21 H21C 109.5 . . ?
H21B C21 H21C 109.5 . . ?
N1 C3 C4 105.0(3) . . ?
N1 C3 C2 124.9(3) . . ?
C4 C3 C2 130.1(3) . . ?
C7 C8 C9 116.3(3) . . ?
C7 C8 H8 121.8 . . ?
C9 C8 H8 121.8 . . ?
C7 C6 H6A 118.9 . . ?
C5 C6 C7 122.2(3) . . ?
C5 C6 H6A 118.9 . . ?
C9 C4 C3 103.8(3) . . ?
C5 C4 C9 121.6(3) . . ?
C5 C4 C3 134.6(3) . . ?
N3 C10 H10A 109.5 . . ?
N3 C10 H10B 109.5 . . ?
N3 C10 H10C 109.5 . . ?
H10A C10 H10B 109.5 . . ?
H10A C10 H10C 109.5 . . ?
H10B C10 H10C 109.5 . . ?
C6 C5 C4 117.1(3) . . ?
C6 C5 H5 121.4 . . ?
C4 C5 H5 121.4 . . ?
C3 C2 H2A 109.5 . . ?
C3 C2 H2B 109.5 . . ?
C3 C2 H2C 109.5 . . ?
H2A C2 H2B 109.5 . . ?
H2A C2 H2C 109.5 . . ?
H2B C2 H2C 109.5 . . ?
N1 C1 H1A 109.5 . . ?
N1 C1 H1B 109.5 . . ?
N1 C1 H1C 109.5 . . ?
H1A C1 H1B 109.5 . . ?
H1A C1 H1C 109.5 . . ?
H1B C1 H1C 109.5 . . ?
C9 N2 N1 101.8(3) . . ?

loop_
_geom_bond_atom_site_label_1
_geom_bond_atom_site_label_2
_geom_bond_distance
_geom_bond_site_symmetry_2
_geom_bond_publ_flag
S1 N7 1.598(3) . ?
S1 O1 1.437(2) . ?
S1 O2 1.4409(19) . ?
S1 C19 1.768(3) . ?
N7 H7A 0.89(5) . ?
N7 H7B 0.88(5) . ?
N1 C3 1.328(5) . ?
N1 C1 1.441(4) . ?
N1 N2 1.371(4) . ?
N4 C14 1.339(3) . ?
N4 C11 1.339(3) . ?
N5 C14 1.353(3) . ?
N5 C13 1.342(4) . ?
N6 C14 1.364(3) . ?
N6 C15 1.399(3) . ?
N6 H6 0.78(4) . ?
N3 C11 1.367(3) . ?
N3 C7 1.432(4) . ?
N3 C10 1.459(4) . ?
C20 H20 0.9500 . ?
C20 C15 1.397(4) . ?
C20 C19 1.386(4) . ?
C15 C16 1.396(4) . ?
C11 C12 1.408(4) . ?
C19 C18 1.407(4) . ?
C16 H16 0.9500 . ?
C16 C17 1.395(4) . ?
C18 C17 1.387(4) . ?
C18 C21 1.500(4) . ?
C7 C8 1.352(4) . ?
C7 C6 1.425(4) . ?
C17 H17 0.9500 . ?
C13 H13 0.9500 . ?
C13 C12 1.368(4) . ?
C12 H12 0.9500 . ?
C9 C8 1.443(4) . ?
C9 C4 1.417(5) . ?
C9 N2 1.341(4) . ?
C21 H21A 0.9800 . ?
C21 H21B 0.9800 . ?
C21 H21C 0.9800 . ?
C3 C4 1.420(4) . ?
C3 C2 1.509(5) . ?
C8 H8 0.9500 . ?
C6 H6A 0.9500 . ?
C6 C5 1.367(4) . ?
C4 C5 1.391(5) . ?
C10 H10A 0.9800 . ?
C10 H10B 0.9800 . ?
C10 H10C 0.9800 . ?
C5 H5 0.9500 . ?
C2 H2A 0.9800 . ?
C2 H2B 0.9800 . ?
C2 H2C 0.9800 . ?
C1 H1A 0.9800 . ?
C1 H1B 0.9800 . ?
C1 H1C 0.9800 . ?

loop_
_geom_torsion_atom_site_label_1
_geom_torsion_atom_site_label_2
_geom_torsion_atom_site_label_3
_geom_torsion_atom_site_label_4
_geom_torsion
_geom_torsion_site_symmetry_1
_geom_torsion_site_symmetry_2
_geom_torsion_site_symmetry_3
_geom_torsion_site_symmetry_4
_geom_torsion_publ_flag
S1 C19 C18 C17 179.8(2) . . . . ?
S1 C19 C18 C21 -0.1(4) . . . . ?
N7 S1 C19 C20 -110.7(2) . . . . ?
N7 S1 C19 C18 68.9(3) . . . . ?
O1 S1 C19 C20 133.0(2) . . . . ?
O1 S1 C19 C18 -47.4(3) . . . . ?
N1 C3 C4 C9 0.1(3) . . . . ?
N1 C3 C4 C5 -177.2(3) . . . . ?
O2 S1 C19 C20 5.6(3) . . . . ?
O2 S1 C19 C18 -174.9(2) . . . . ?
N4 C11 C12 C13 -3.0(4) . . . . ?
N5 C13 C12 C11 0.7(5) . . . . ?
N6 C15 C16 C17 -179.7(3) . . . . ?
N3 C11 C12 C13 -179.6(3) . . . . ?
N3 C7 C8 C9 178.6(2) . . . . ?
N3 C7 C6 C5 -179.8(3) . . . . ?
C20 C15 C16 C17 -0.5(4) . . . . ?
C20 C19 C18 C17 -0.7(4) . . . . ?
C20 C19 C18 C21 179.4(3) . . . . ?
C14 N4 C11 N3 178.3(3) . . . . ?
C14 N4 C11 C12 1.4(4) . . . . ?
C14 N5 C13 C12 2.8(4) . . . . ?
C14 N6 C15 C20 166.5(3) . . . . ?
C14 N6 C15 C16 -14.3(5) . . . . ?
C15 N6 C14 N4 3.8(5) . . . . ?
C15 N6 C14 N5 -175.1(3) . . . . ?
C15 C20 C19 S1 -179.0(2) . . . . ?
C15 C20 C19 C18 1.5(4) . . . . ?
C15 C16 C17 C18 1.2(5) . . . . ?
C11 N4 C14 N5 2.7(4) . . . . ?
C11 N4 C14 N6 -176.0(3) . . . . ?
C11 N3 C7 C8 -57.8(4) . . . . ?
C11 N3 C7 C6 122.8(3) . . . . ?
C19 C20 C15 N6 178.4(3) . . . . ?
C19 C20 C15 C16 -0.9(4) . . . . ?
C19 C18 C17 C16 -0.6(4) . . . . ?
C7 N3 C11 N4 169.7(3) . . . . ?
C7 N3 C11 C12 -13.4(4) . . . . ?
C7 C6 C5 C4 0.4(4) . . . . ?
C13 N5 C14 N4 -4.7(4) . . . . ?
C13 N5 C14 N6 174.1(3) . . . . ?
C9 C4 C5 C6 -0.3(4) . . . . ?
C21 C18 C17 C16 179.2(3) . . . . ?
C3 N1 N2 C9 0.0(3) . . . . ?
C3 C4 C5 C6 176.5(3) . . . . ?
C8 C7 C6 C5 0.8(4) . . . . ?
C8 C9 C4 C3 -178.6(3) . . . . ?
C8 C9 C4 C5 -0.9(4) . . . . ?
C8 C9 N2 N1 178.5(3) . . . . ?
C6 C7 C8 C9 -1.9(4) . . . . ?
C4 C9 C8 C7 1.9(4) . . . . ?
C4 C9 N2 N1 0.1(3) . . . . ?
C10 N3 C11 N4 -3.0(4) . . . . ?
C10 N3 C11 C12 173.8(3) . . . . ?
C10 N3 C7 C8 115.0(3) . . . . ?
C10 N3 C7 C6 -64.4(4) . . . . ?
C2 C3 C4 C9 178.7(3) . . . . ?
C2 C3 C4 C5 1.4(6) . . . . ?
C1 N1 C3 C4 -179.0(3) . . . . ?
C1 N1 C3 C2 2.3(5) . . . . ?
C1 N1 N2 C9 179.1(3) . . . . ?
N2 N1 C3 C4 0.0(3) . . . . ?
N2 N1 C3 C2 -178.7(3) . . . . ?
N2 C9 C8 C7 -176.3(3) . . . . ?
N2 C9 C4 C3 -0.1(3) . . . . ?
N2 C9 C4 C5 177.6(3) . . . . ?
